data_4119944
loop_
_publ_author_name
'Tae Kyung Kim'
'Kyung Joo Lee'
'Jae Yeong Cheon'
'Jae Hwa Lee'
'Sang Hoon Joo'
'Hoi Ri Moon'

_publ_contact_author_address
;
Interdisciplinary School of Green Energy and KIER-UNIST 
Advanced Center for Energy,
Ulsan National Institue of Science and Technology (UNIST), 
UNIST-gil 50, Ulsan 689-798, Republic of Korea
;
_publ_contact_author_email hoirimoon@unist.ac.kr
_publ_contact_author_fax '(+82) 52-217-2019'
_publ_contact_author_name 'Hoi Ri Moon'
_publ_contact_author_phone '(+82) 52-217-2928'
_publ_section_title
;
 Nanoporous Metal Oxides with Tunable and Nanocrystalline Frameworks via
 Conversion of Metal-Organic Frameworks
;
_journal_name_full 'Journal of the American Chemical Society'
_journal_page_first 8940
_journal_page_last 8946
_journal_paper_doi 10.1021/ja401869h
_journal_volume 135
_journal_year 2013
_chemical_formula_sum 'C56 H82 Mg8 N2 O36'
_chemical_formula_weight 1553.72
_chemical_name_systematic
;
 ?
;
_space_group_IT_number 15
_symmetry_cell_setting monoclinic
_symmetry_Int_Tables_number 15
_symmetry_space_group_name_Hall '-C 2yc'
_symmetry_space_group_name_H-M 'C 1 2/c 1'
_atom_sites_solution_hydrogens geom
_atom_sites_solution_primary direct
_atom_sites_solution_secondary difmap
_audit_conform_dict_location ftp://ftp.iucr.org/pub/cif_core.dic
_audit_conform_dict_name cif_core.dic
_audit_conform_dict_version 2.3
_audit_creation_date 2012-09-03T13:04:27-00:00
_audit_creation_method 'WinGX routine CIF_UPDATE'
_cell_angle_alpha 90.000(5)
_cell_angle_beta 122.628(5)
_cell_angle_gamma 90.000(5)
_cell_formula_units_Z 4
_cell_length_a 35.558(5)
_cell_length_b 13.495(5)
_cell_length_c 29.699(5)
_cell_measurement_temperature 173(2)
_cell_volume 12002(5)
_computing_cell_refinement 'Rigaku RAPID-II'
_computing_data_collection 'Rigaku RAPID-II'
_computing_data_reduction 'Rigaku RAPID-II'
_computing_publication_material WinGX
_computing_structure_refinement 'SHELXL-97 (Sheldrick, 1997)'
_diffrn_ambient_temperature 173(2)
_diffrn_measured_fraction_theta_full 0.997
_diffrn_measured_fraction_theta_max 0.989
_diffrn_measurement_device_type 'image plate'
_diffrn_measurement_method 'omega scans'
_diffrn_radiation_monochromator graphite
_diffrn_radiation_source 'fine-focus sealed tube'
_diffrn_radiation_type MoK\a
_diffrn_radiation_wavelength 0.71073
_diffrn_reflns_av_R_equivalents 0.1721
_diffrn_reflns_av_unetI/netI 0.1924
_diffrn_reflns_limit_h_max 46
_diffrn_reflns_limit_h_min -46
_diffrn_reflns_limit_k_max 17
_diffrn_reflns_limit_k_min -17
_diffrn_reflns_limit_l_max 38
_diffrn_reflns_limit_l_min -38
_diffrn_reflns_number 55468
_diffrn_reflns_theta_full 25
_diffrn_reflns_theta_max 27.48
_diffrn_reflns_theta_min 3.02
_exptl_absorpt_coefficient_mu 0.107
_exptl_absorpt_correction_T_max 0.989
_exptl_absorpt_correction_T_min 0.987
_exptl_absorpt_correction_type empirical
_exptl_absorpt_process_details 'Rigaku RAPID'
_exptl_crystal_colour colorless
_exptl_crystal_density_diffrn 0.86
_exptl_crystal_description rod
_exptl_crystal_F_000 3264
_exptl_crystal_size_max 0.3
_exptl_crystal_size_mid 0.1
_exptl_crystal_size_min 0.1
_refine_diff_density_max 0.749
_refine_diff_density_min -0.459
_refine_diff_density_rms 0.099
_refine_ls_extinction_method none
_refine_ls_goodness_of_fit_ref 0.949
_refine_ls_hydrogen_treatment constr
_refine_ls_matrix_type full
_refine_ls_number_parameters 455
_refine_ls_number_reflns 13626
_refine_ls_number_restraints 0
_refine_ls_restrained_S_all 0.949
_refine_ls_R_factor_all 0.2133
_refine_ls_R_factor_gt 0.1025
_refine_ls_shift/su_max 0.101
_refine_ls_shift/su_mean 0.006
_refine_ls_structure_factor_coef Fsqd
_refine_ls_weighting_details 'calc w=1/[\s^2^(Fo^2^)+(0.1553P)^2^+0.0000P] where P=(Fo^2^+2Fc^2^)/3'
_refine_ls_weighting_scheme calc
_refine_ls_wR_factor_gt 0.2772
_refine_ls_wR_factor_ref 0.3232
_reflns_number_gt 5122
_reflns_number_total 13626
_reflns_threshold_expression >2sigma(I)
_cod_data_source_file ja401869h_si_002.cif
_cod_data_source_block Mg-aph-MOF
_cod_original_sg_symbol_H-M 'C 2/c'
_cod_database_code 4119944

loop_
_symmetry_equiv_pos_as_xyz
'x, y, z'
'-x, y, -z+1/2'
'x+1/2, y+1/2, z'
'-x+1/2, y+1/2, -z+1/2'
'-x, -y, -z'
'x, -y, z-1/2'
'-x+1/2, -y+1/2, -z'
'x+1/2, -y+1/2, z-1/2'

loop_
_atom_site_label
_atom_site_type_symbol
_atom_site_fract_x
_atom_site_fract_y
_atom_site_fract_z
_atom_site_U_iso_or_equiv
_atom_site_adp_type
_atom_site_occupancy
_atom_site_symmetry_multiplicity
_atom_site_calc_flag
_atom_site_refinement_flags
C1 C 0.7500(2) 0.8975(4) 0.9291(2) 0.0420(14) Uani 1 1 d .
C2 C 0.75216(18) 0.8941(5) 0.9826(2) 0.0422(14) Uani 1 1 d .
H2A H 0.7441 0.9602 0.9894 0.051 Uiso 1 1 calc R
H2B H 0.7297 0.8462 0.9792 0.051 Uiso 1 1 calc R
C3 C 0.7972(2) 0.8654(5) 1.0297(2) 0.0466(15) Uani 1 1 d .
H3A H 0.8196 0.9155 1.035 0.056 Uiso 1 1 calc R
H3B H 0.8062 0.8009 1.0225 0.056 Uiso 1 1 calc R
C4 C 0.7965(2) 0.8574(5) 1.0810(2) 0.0494(16) Uani 1 1 d .
H4A H 0.7913 0.9239 1.0907 0.059 Uiso 1 1 calc R
H4B H 0.7715 0.814 1.0741 0.059 Uiso 1 1 calc R
C5 C 0.8403(2) 0.8154(5) 1.1277(2) 0.0451(15) Uani 1 1 d .
H5A H 0.8426 0.7444 1.121 0.054 Uiso 1 1 calc R
H5B H 0.8657 0.8506 1.1301 0.054 Uiso 1 1 calc R
C6 C 0.84282(17) 0.8260(5) 1.1791(2) 0.0410(14) Uani 1 1 d .
C7 C 0.75993(18) 0.6992(4) 0.8340(2) 0.0348(13) Uani 1 1 d .
C8 C 0.80470(19) 0.6582(4) 0.8749(2) 0.0464(15) Uani 1 1 d .
H8A H 0.8135 0.6861 0.9101 0.056 Uiso 1 1 calc R
H8B H 0.8265 0.6824 0.8664 0.056 Uiso 1 1 calc R
C9 C 0.8089(2) 0.5458(4) 0.8804(2) 0.0444(15) Uani 1 1 d .
H9A H 0.8364 0.5294 0.915 0.053 Uiso 1 1 calc R
H9B H 0.7833 0.5195 0.8811 0.053 Uiso 1 1 calc R
C10 C 0.81057(19) 0.4946(4) 0.8366(2) 0.0415(14) Uani 1 1 d .
H10A H 0.8343 0.5252 0.8334 0.05 Uiso 1 1 calc R
H10B H 0.7818 0.5049 0.8023 0.05 Uiso 1 1 calc R
C11 C 0.8193(2) 0.3853(4) 0.8460(2) 0.0399(14) Uani 1 1 d .
H11A H 0.7951 0.3552 0.8485 0.048 Uiso 1 1 calc R
H11B H 0.8476 0.3757 0.881 0.048 Uiso 1 1 calc R
C12 C 0.67736(16) 0.8297(5) 0.6959(2) 0.0361(13) Uani 1 1 d .
C13 C 0.92504(17) 0.8616(4) 1.3578(2) 0.0399(14) Uani 1 1 d .
C14 C 0.97546(19) 0.8539(5) 1.3869(2) 0.0530(17) Uani 1 1 d .
H14A H 0.9848 0.8748 1.3625 0.064 Uiso 1 1 calc R
H14B H 0.9843 0.7837 1.3966 0.064 Uiso 1 1 calc R
C15 C 1.00008(18) 0.9173(5) 1.4378(2) 0.0484(16) Uani 1 1 d .
H15A H 0.996 0.9882 1.4276 0.058 Uiso 1 1 calc R
H15B H 0.9866 0.9058 1.4591 0.058 Uiso 1 1 calc R
C16 C 1.04972(17) 0.8948(5) 1.4723(2) 0.0507(17) Uani 1 1 d .
H16A H 1.054 0.8261 1.486 0.061 Uiso 1 1 calc R
H16B H 1.0628 0.8996 1.4502 0.061 Uiso 1 1 calc R
C17 C 0.92661(18) 0.9651(5) 0.9815(3) 0.0552(18) Uani 1 1 d .
H17A H 0.9432 0.9686 0.9635 0.066 Uiso 1 1 calc R
H17B H 0.927 1.032 0.9955 0.066 Uiso 1 1 calc R
C18 C 0.87855(19) 0.9369(5) 0.9406(2) 0.0436(15) Uani 1 1 d .
C19 C 0.82740(17) 1.0543(5) 1.2958(2) 0.0367(13) Uani 1 1 d .
C20 C 0.8424(2) 1.0971(4) 1.2597(3) 0.0474(16) Uani 1 1 d .
H20A H 0.8728 1.0725 1.2726 0.057 Uiso 1 1 calc R
H20B H 0.8222 1.0717 1.2229 0.057 Uiso 1 1 calc R
C21 C 0.84280(19) 1.2084(5) 1.2578(3) 0.0476(16) Uani 1 1 d .
H21A H 0.8619 1.2294 1.2446 0.057 Uiso 1 1 calc R
H21B H 0.8563 1.2346 1.2945 0.057 Uiso 1 1 calc R
C22 C 0.79656(19) 1.2535(4) 1.2222(3) 0.0444(15) Uani 1 1 d .
H22A H 0.779 1.2427 1.2386 0.053 Uiso 1 1 calc R
H22B H 0.7809 1.2199 1.187 0.053 Uiso 1 1 calc R
C23 C 0.79950(18) 1.3661(4) 1.2141(2) 0.0381(13) Uani 1 1 d .
H23A H 0.8142 1.3991 1.2494 0.046 Uiso 1 1 calc R
H23B H 0.8187 1.3761 1.1997 0.046 Uiso 1 1 calc R
C24 C 0.74500(17) 0.9158(4) 1.3229(2) 0.0330(12) Uani 1 1 d .
O1 O 0.71192(12) 0.8936(3) 0.88724(14) 0.0420(10) Uani 1 1 d .
O2 O 0.78646(12) 0.9027(3) 0.93234(15) 0.0450(10) Uani 1 1 d .
O3 O 0.83989(12) 0.7507(3) 1.20369(14) 0.0369(9) Uani 1 1 d .
O4 O 0.84573(13) 0.9110(3) 1.19789(16) 0.0467(10) Uani 1 1 d .
O5 O 0.75300(12) 0.7916(3) 0.83647(15) 0.0389(9) Uani 1 1 d .
O6 O 0.76897(12) 0.8580(3) 1.20023(15) 0.0426(10) Uani 1 1 d .
O7 O 0.68258(13) 0.8764(3) 0.73528(15) 0.0433(10) Uani 1 1 d .
O8 O 0.83056(12) 0.7637(3) 1.31089(15) 0.0386(9) Uani 1 1 d .
O9 O 0.90361(12) 0.8507(3) 1.30801(15) 0.0453(10) Uani 1 1 d .
O10 O 0.90867(12) 0.8742(3) 1.38604(15) 0.0427(10) Uani 1 1 d .
O11 O 0.85120(11) 0.9934(3) 1.41265(14) 0.0389(9) Uani 1 1 d .
O12 O 0.86555(12) 0.8510(3) 0.93521(16) 0.0460(10) Uani 1 1 d .
O13 O 0.82797(12) 0.9612(3) 1.30024(14) 0.0365(9) Uani 1 1 d .
O14 O 0.81678(13) 0.8872(3) 0.81910(16) 0.0423(10) Uani 1 1 d .
O15 O 0.77957(12) 0.8643(3) 1.34640(15) 0.0398(9) Uani 1 1 d .
O16 O 0.74441(12) 0.9915(3) 0.82823(14) 0.0353(9) Uani 1 1 d .
Mg1 Mg 0.69536(6) 0.87910(14) 0.80988(7) 0.0362(5) Uani 1 1 d .
Mg2 Mg 0.83581(6) 0.85098(14) 1.25757(7) 0.0360(5) Uani 1 1 d .
Mg3 Mg 0.84497(6) 0.87125(14) 1.36876(7) 0.0350(5) Uani 1 1 d .
Mg4 Mg 0.79949(6) 0.90233(14) 0.87409(7) 0.0359(5) Uani 1 1 d .
OW1 O 0.86917(13) 0.7821(3) 1.43546(15) 0.0460(10) Uani 1 1 d .
OW2 O 0.63841(13) 0.9607(3) 0.78280(17) 0.0498(11) Uani 1 1 d .
C26 C 0.5789(3) 0.9327(9) 0.6895(5) 0.143(5) Uani 1 1 d .
H26A H 0.5475 0.9537 0.6691 0.214 Uiso 1 1 calc R
H26B H 0.5805 0.8604 0.688 0.214 Uiso 1 1 calc R
H26C H 0.5945 0.9632 0.6742 0.214 Uiso 1 1 calc R
N1 N 0.5762(4) 1.0542(9) 0.7469(5) 0.152(4) Uani 1 1 d .
C25 C 0.6023(5) 0.9676(11) 0.7516(6) 0.133(4) Uiso 1 1 d .
C28 C 0.5930(6) 1.1060(15) 0.7973(7) 0.242(11) Uani 1 1 d .
H28A H 0.572 1.1584 0.7923 0.362 Uiso 1 1 calc R
H28B H 0.6221 1.1354 0.8091 0.362 Uiso 1 1 calc R
H28C H 0.5962 1.0591 0.8243 0.362 Uiso 1 1 calc R
C27 C 0.5329(4) 1.0895(15) 0.7053(7) 0.243(10) Uani 1 1 d .
H27A H 0.5218 1.0488 0.6732 0.364 Uiso 1 1 calc R
H27B H 0.5353 1.1586 0.6971 0.364 Uiso 1 1 calc R
H27C H 0.5122 1.0851 0.7174 0.364 Uiso 1 1 calc R

loop_
_atom_site_aniso_label
_atom_site_aniso_U_11
_atom_site_aniso_U_22
_atom_site_aniso_U_33
_atom_site_aniso_U_23
_atom_site_aniso_U_13
_atom_site_aniso_U_12
C1 0.058(4) 0.026(3) 0.043(3) 0.000(3) 0.027(3) 0.006(3)
C2 0.042(3) 0.043(4) 0.042(3) -0.004(3) 0.022(3) -0.005(3)
C3 0.052(4) 0.054(4) 0.033(3) -0.006(3) 0.023(3) -0.006(3)
C4 0.052(4) 0.053(4) 0.036(3) -0.005(3) 0.019(3) -0.006(3)
C5 0.050(3) 0.056(4) 0.024(3) 0.002(3) 0.017(3) 0.003(3)
C6 0.023(3) 0.051(4) 0.035(3) 0.000(3) 0.006(2) -0.002(3)
C7 0.037(3) 0.035(3) 0.031(3) 0.004(2) 0.018(2) 0.000(3)
C8 0.044(3) 0.040(4) 0.042(3) -0.006(3) 0.014(3) 0.009(3)
C9 0.054(4) 0.035(3) 0.036(3) 0.002(3) 0.019(3) 0.008(3)
C10 0.045(3) 0.036(3) 0.044(3) -0.003(3) 0.024(3) 0.003(3)
C11 0.054(3) 0.039(4) 0.027(3) -0.001(2) 0.021(3) 0.002(3)
C12 0.023(3) 0.048(4) 0.033(3) 0.005(3) 0.012(2) -0.001(2)
C13 0.029(3) 0.042(4) 0.044(4) 0.003(3) 0.017(3) 0.003(3)
C14 0.038(3) 0.068(5) 0.044(4) -0.006(3) 0.017(3) -0.007(3)
C15 0.035(3) 0.046(4) 0.050(4) -0.007(3) 0.014(3) -0.001(3)
C16 0.026(3) 0.068(5) 0.038(3) -0.004(3) 0.004(2) -0.002(3)
C17 0.032(3) 0.053(4) 0.064(4) 0.011(3) 0.016(3) 0.001(3)
C18 0.041(3) 0.043(4) 0.037(3) 0.010(3) 0.015(3) 0.000(3)
C19 0.028(3) 0.042(4) 0.031(3) -0.007(3) 0.009(2) 0.001(2)
C20 0.054(4) 0.039(4) 0.062(4) 0.018(3) 0.039(3) 0.013(3)
C21 0.042(3) 0.043(4) 0.068(4) 0.013(3) 0.037(3) 0.010(3)
C22 0.042(3) 0.036(3) 0.051(4) 0.003(3) 0.022(3) 0.004(3)
C23 0.041(3) 0.029(3) 0.036(3) 0.001(2) 0.015(3) 0.001(2)
C24 0.034(3) 0.030(3) 0.036(3) -0.001(2) 0.019(2) 0.001(2)
O1 0.041(2) 0.049(3) 0.029(2) -0.0036(18) 0.0133(18) -0.0030(19)
O2 0.036(2) 0.062(3) 0.041(2) 0.001(2) 0.0230(19) -0.002(2)
O3 0.038(2) 0.035(2) 0.036(2) 0.0056(17) 0.0187(18) 0.0029(17)
O4 0.054(2) 0.040(3) 0.043(2) -0.0035(19) 0.023(2) -0.003(2)
O5 0.041(2) 0.030(2) 0.038(2) -0.0005(17) 0.0162(18) 0.0032(17)
O6 0.039(2) 0.042(2) 0.042(2) -0.0061(19) 0.0188(19) 0.0030(19)
O7 0.046(2) 0.043(3) 0.032(2) 0.0004(18) 0.0154(18) -0.0034(19)
O8 0.041(2) 0.026(2) 0.045(2) 0.0018(17) 0.0206(19) -0.0029(17)
O9 0.038(2) 0.058(3) 0.032(2) -0.0046(19) 0.0139(18) -0.0066(19)
O10 0.033(2) 0.054(3) 0.035(2) -0.0027(19) 0.0144(18) 0.0017(18)
O11 0.0278(18) 0.046(2) 0.035(2) -0.0036(18) 0.0117(17) -0.0047(17)
O12 0.038(2) 0.033(2) 0.050(3) 0.0027(19) 0.0122(19) -0.0014(18)
O13 0.041(2) 0.027(2) 0.038(2) -0.0021(16) 0.0193(18) -0.0030(17)
O14 0.046(2) 0.036(2) 0.048(2) -0.0055(19) 0.027(2) -0.0050(19)
O15 0.042(2) 0.034(2) 0.037(2) -0.0029(17) 0.0171(18) 0.0001(18)
O16 0.043(2) 0.032(2) 0.029(2) -0.0013(16) 0.0176(17) -0.0028(17)
Mg1 0.0368(10) 0.0362(11) 0.0302(10) 0.0021(8) 0.0145(8) 0.0002(8)
Mg2 0.0374(10) 0.0370(11) 0.0285(10) -0.0022(8) 0.0145(8) -0.0020(8)
Mg3 0.0326(9) 0.0326(11) 0.0337(10) -0.0011(8) 0.0139(8) -0.0002(8)
Mg4 0.0355(10) 0.0338(11) 0.0337(10) 0.0014(8) 0.0156(8) 0.0024(8)
OW1 0.051(2) 0.040(2) 0.035(2) 0.0032(18) 0.0160(19) 0.0000(19)
OW2 0.032(2) 0.053(3) 0.049(3) -0.004(2) 0.0118(19) 0.0013(19)
C26 0.066(6) 0.130(10) 0.149(11) -0.052(8) 0.003(6) 0.009(6)
N1 0.145(9) 0.137(9) 0.160(10) 0.024(8) 0.074(8) 0.051(8)
C28 0.203(18) 0.35(3) 0.171(16) -0.126(18) 0.100(14) -0.028(17)
C27 0.107(10) 0.37(3) 0.208(17) 0.057(17) 0.055(11) 0.130(14)

loop_
_atom_type_symbol
_atom_type_description
_atom_type_scat_dispersion_real
_atom_type_scat_dispersion_imag
_atom_type_scat_source
C C 0.0033 0.0016 'International Tables Vol C Tables 4.2.6.8 and 6.1.1.4'
H H 0 0 'International Tables Vol C Tables 4.2.6.8 and 6.1.1.4'
N N 0.0061 0.0033 'International Tables Vol C Tables 4.2.6.8 and 6.1.1.4'
O O 0.0106 0.006 'International Tables Vol C Tables 4.2.6.8 and 6.1.1.4'
Mg Mg 0.0486 0.0363 'International Tables Vol C Tables 4.2.6.8 and 6.1.1.4'

loop_
_geom_angle_atom_site_label_1
_geom_angle_atom_site_label_2
_geom_angle_atom_site_label_3
_geom_angle
_geom_angle_site_symmetry_1
_geom_angle_site_symmetry_3
O1 C1 O2 127.0(5) . .
O1 C1 C2 116.5(5) . .
O2 C1 C2 116.5(5) . .
C3 C2 C1 113.7(5) . .
C2 C3 C4 111.2(5) . .
C5 C4 C3 111.8(5) . .
C6 C5 C4 111.3(5) . .
O4 C6 O3 118.9(5) . .
O4 C6 C5 119.3(6) . .
O3 C6 C5 121.8(6) . .
O4 C6 Mg2 59.2(3) . .
O3 C6 Mg2 59.9(3) . .
C5 C6 Mg2 171.9(4) . .
O6 C7 O5 123.3(5) 7_667 .
O6 C7 C8 118.8(5) 7_667 .
O5 C7 C8 117.9(5) . .
C7 C8 C9 117.1(5) . .
C10 C9 C8 114.4(5) . .
C9 C10 C11 113.0(5) . .
C10 C11 C12 115.6(5) . 4_646
O7 C12 O8 123.5(5) . 7_667
O7 C12 C11 118.8(5) . 4_656
O8 C12 C11 117.7(5) 7_667 4_656
O9 C13 O10 126.4(5) . .
O9 C13 C14 116.4(5) . .
O10 C13 C14 117.2(5) . .
C13 C14 C15 113.2(5) . .
C16 C15 C14 113.0(5) . .
C17 C16 C15 111.4(5) 2_757 .
C16 C17 C18 114.1(5) 2_757 .
O12 C18 O11 120.5(5) . 6_575
O12 C18 C17 121.6(5) . .
O11 C18 C17 117.8(5) 6_575 .
O12 C18 Mg4 61.9(3) . .
O11 C18 Mg4 58.7(3) 6_575 .
C17 C18 Mg4 176.3(5) . .
O14 C19 O13 124.6(6) 6_576 .
O14 C19 C20 118.3(5) 6_576 .
O13 C19 C20 117.0(5) . .
C21 C20 C19 114.5(5) . .
C20 C21 C22 113.4(5) . .
C21 C22 C23 111.2(5) . .
C24 C23 C22 114.6(5) 4_657 .
O15 C24 O16 124.0(5) . 6_576
O15 C24 C23 119.3(5) . 4_647
O16 C24 C23 116.7(5) 6_576 4_647
C1 O1 Mg1 128.3(4) . .
C1 O2 Mg4 129.9(4) . .
C6 O3 Mg1 141.8(4) . 7_667
C6 O3 Mg2 89.0(4) . .
Mg1 O3 Mg2 113.58(18) 7_667 .
C6 O4 Mg2 90.6(4) . .
C7 O5 Mg4 128.0(3) . .
C7 O5 Mg1 134.4(4) . .
Mg4 O5 Mg1 97.53(17) . .
C7 O6 Mg2 136.5(4) 7_667 .
C12 O7 Mg1 150.7(4) . .
C12 O8 Mg2 122.9(4) 7_667 .
C12 O8 Mg3 138.3(4) 7_667 .
Mg2 O8 Mg3 98.71(17) . .
C13 O9 Mg2 126.3(4) . .
C13 O10 Mg3 132.7(4) . .
C18 O11 Mg3 142.1(4) 6_576 .
C18 O11 Mg4 89.8(4) 6_576 6_576
Mg3 O11 Mg4 115.61(18) . 6_576
C18 O12 Mg4 88.2(3) . .
C19 O13 Mg2 130.6(4) . .
C19 O13 Mg3 129.8(4) . .
Mg2 O13 Mg3 96.39(17) . .
C19 O14 Mg4 134.4(4) 6_575 .
C24 O15 Mg3 139.5(4) . .
C24 O16 Mg4 125.9(3) 6_575 .
C24 O16 Mg1 137.2(4) 6_575 .
Mg4 O16 Mg1 96.18(17) . .
O7 Mg1 O1 174.59(19) . .
O7 Mg1 OW2 89.35(18) . .
O1 Mg1 OW2 90.83(18) . .
O7 Mg1 O3 90.98(17) . 7_667
O1 Mg1 O3 94.42(17) . 7_667
OW2 Mg1 O3 90.69(17) . 7_667
O7 Mg1 O5 89.96(17) . .
O1 Mg1 O5 89.99(16) . .
OW2 Mg1 O5 178.43(19) . .
O3 Mg1 O5 87.91(16) 7_667 .
O7 Mg1 O16 87.85(16) . .
O1 Mg1 O16 86.84(16) . .
OW2 Mg1 O16 102.43(18) . .
O3 Mg1 O16 166.81(17) 7_667 .
O5 Mg1 O16 78.95(16) . .
O7 Mg1 Mg4 99.41(13) . .
O1 Mg1 Mg4 77.14(12) . .
OW2 Mg1 Mg4 141.03(15) . .
O3 Mg1 Mg4 126.69(13) 7_667 .
O5 Mg1 Mg4 40.51(11) . .
O16 Mg1 Mg4 40.89(11) . .
O7 Mg1 Mg2 62.83(13) . 7_667
O1 Mg1 Mg2 122.14(14) . 7_667
OW2 Mg1 Mg2 107.95(14) . 7_667
O3 Mg1 Mg2 34.06(11) 7_667 7_667
O5 Mg1 Mg2 70.48(12) . 7_667
O16 Mg1 Mg2 136.70(12) . 7_667
Mg4 Mg1 Mg2 109.83(7) . 7_667
O9 Mg2 O6 173.17(18) . .
O9 Mg2 O8 89.75(17) . .
O6 Mg2 O8 96.91(17) . .
O9 Mg2 O13 92.73(17) . .
O6 Mg2 O13 89.82(16) . .
O8 Mg2 O13 80.93(16) . .
O9 Mg2 O4 87.22(17) . .
O6 Mg2 O4 85.95(17) . .
O8 Mg2 O4 167.02(19) . .
O13 Mg2 O4 111.80(18) . .
O9 Mg2 O3 91.04(16) . .
O6 Mg2 O3 85.66(16) . .
O8 Mg2 O3 106.35(17) . .
O13 Mg2 O3 171.83(17) . .
O4 Mg2 O3 61.13(16) . .
O9 Mg2 C6 90.68(17) . .
O6 Mg2 C6 83.40(17) . .
O8 Mg2 C6 137.4(2) . .
O13 Mg2 C6 141.6(2) . .
O4 Mg2 C6 30.17(17) . .
O3 Mg2 C6 31.05(17) . .
O9 Mg2 Mg3 79.46(12) . .
O6 Mg2 Mg3 106.59(13) . .
O8 Mg2 Mg3 41.00(12) . .
O13 Mg2 Mg3 42.89(11) . .
O4 Mg2 Mg3 149.73(14) . .
O3 Mg2 Mg3 145.17(13) . .
C6 Mg2 Mg3 169.79(14) . .
O9 Mg2 Mg1 107.46(14) . 7_667
O6 Mg2 Mg1 72.58(13) . 7_667
O8 Mg2 Mg1 78.63(13) . 7_667
O13 Mg2 Mg1 151.01(13) . 7_667
O4 Mg2 Mg1 90.25(13) . 7_667
O3 Mg2 Mg1 32.35(11) . 7_667
C6 Mg2 Mg1 60.72(16) . 7_667
Mg3 Mg2 Mg1 119.61(7) . 7_667
O11 Mg3 O10 95.78(16) . .
O11 Mg3 O15 87.54(16) . .
O10 Mg3 O15 176.09(18) . .
O11 Mg3 OW1 90.71(17) . .
O10 Mg3 OW1 86.45(17) . .
O15 Mg3 OW1 95.59(17) . .
O11 Mg3 O8 168.79(18) . .
O10 Mg3 O8 88.10(16) . .
O15 Mg3 O8 88.26(16) . .
OW1 Mg3 O8 100.04(17) . .
O11 Mg3 O13 91.54(16) . .
O10 Mg3 O13 86.25(16) . .
O15 Mg3 O13 91.61(16) . .
OW1 Mg3 O13 172.54(17) . .
O8 Mg3 O13 78.20(15) . .
O11 Mg3 Mg2 130.91(14) . .
O10 Mg3 Mg2 74.81(12) . .
O15 Mg3 Mg2 101.45(13) . .
OW1 Mg3 Mg2 135.08(14) . .
O8 Mg3 Mg2 40.29(11) . .
O13 Mg3 Mg2 40.72(11) . .
O11 Mg3 Mg4 32.72(11) . 6_576
O10 Mg3 Mg4 116.75(14) . 6_576
O15 Mg3 Mg4 65.35(12) . 6_576
OW1 Mg3 Mg4 115.38(13) . 6_576
O8 Mg3 Mg4 136.76(13) . 6_576
O13 Mg3 Mg4 69.51(11) . 6_576
Mg2 Mg3 Mg4 109.51(7) . 6_576
O2 Mg4 O14 173.37(19) . .
O2 Mg4 O5 88.79(17) . .
O14 Mg4 O5 89.63(17) . .
O2 Mg4 O16 89.39(16) . .
O14 Mg4 O16 96.78(16) . .
O5 Mg4 O16 82.30(16) . .
O2 Mg4 O11 93.94(17) . 6_575
O14 Mg4 O11 87.16(16) . 6_575
O5 Mg4 O11 174.84(17) . 6_575
O16 Mg4 O11 102.09(17) . 6_575
O2 Mg4 O12 85.92(17) . .
O14 Mg4 O12 88.87(17) . .
O5 Mg4 O12 114.46(17) . .
O16 Mg4 O12 162.44(18) . .
O11 Mg4 O12 61.46(15) 6_575 .
O2 Mg4 C18 90.14(19) . .
O14 Mg4 C18 87.38(19) . .
O5 Mg4 C18 144.3(2) . .
O16 Mg4 C18 133.4(2) . .
O11 Mg4 C18 31.54(17) 6_575 .
O12 Mg4 C18 29.92(17) . .
O2 Mg4 Mg1 77.29(12) . .
O14 Mg4 Mg1 105.64(13) . .
O5 Mg4 Mg1 41.96(11) . .
O16 Mg4 Mg1 42.93(11) . .
O11 Mg4 Mg1 143.02(13) 6_575 .
O12 Mg4 Mg1 150.33(14) . .
C18 Mg4 Mg1 166.49(17) . .
O2 Mg4 Mg3 111.19(14) . 6_575
O14 Mg4 Mg3 72.85(12) . 6_575
O5 Mg4 Mg3 150.00(13) . 6_575
O16 Mg4 Mg3 76.02(12) . 6_575
O11 Mg4 Mg3 31.66(11) 6_575 6_575
O12 Mg4 Mg3 89.91(13) . 6_575
C18 Mg4 Mg3 60.95(15) . 6_575
Mg1 Mg4 Mg3 118.86(7) . 6_575
C25 OW2 Mg1 145.7(8) . .
C27 N1 C25 133.0(14) . .
C27 N1 C28 112.3(13) . .
C25 N1 C28 113.6(12) . .
OW2 C25 N1 122.7(13) . .
OW2 C25 C26 125.0(12) . .
N1 C25 C26 102.3(11) . .

loop_
_geom_bond_atom_site_label_1
_geom_bond_atom_site_label_2
_geom_bond_distance
_geom_bond_site_symmetry_2
C1 O1 1.251(7) .
C1 O2 1.249(7) .
C1 C2 1.550(8) .
C2 C3 1.503(8) .
C3 C4 1.540(8) .
C4 C5 1.529(8) .
C5 C6 1.489(8) .
C6 O4 1.254(7) .
C6 O3 1.287(7) .
C6 Mg2 2.496(6) .
C7 O6 1.249(6) 7_667
C7 O5 1.282(6) .
C7 C8 1.493(7) .
C8 C9 1.524(8) .
C9 C10 1.501(8) .
C10 C11 1.503(8) .
C11 C12 1.512(7) 4_646
C12 O7 1.250(7) .
C12 O8 1.284(7) 7_667
C12 C11 1.512(7) 4_656
C13 O9 1.254(7) .
C13 O10 1.264(6) .
C13 C14 1.517(8) .
C14 C15 1.536(8) .
C15 C16 1.519(7) .
C16 C17 1.498(8) 2_757
C17 C16 1.498(8) 2_757
C17 C18 1.518(8) .
C18 O12 1.226(7) .
C18 O11 1.285(6) 6_575
C18 Mg4 2.456(6) .
C19 O14 1.236(6) 6_576
C19 O13 1.262(7) .
C19 C20 1.543(8) .
C20 C21 1.503(8) .
C21 C22 1.522(7) .
C22 C23 1.551(8) .
C23 C24 1.512(7) 4_657
C24 O15 1.248(6) .
C24 O16 1.263(6) 6_576
C24 C23 1.512(7) 4_647
O1 Mg1 2.051(4) .
O2 Mg4 2.018(4) .
O3 Mg1 2.063(4) 7_667
O3 Mg2 2.160(4) .
O4 Mg2 2.144(4) .
O5 Mg4 2.054(4) .
O5 Mg1 2.115(4) .
O6 C7 1.249(6) 7_667
O6 Mg2 2.048(4) .
O7 Mg1 2.008(4) .
O8 C12 1.284(7) 7_667
O8 Mg2 2.061(4) .
O8 Mg3 2.091(4) .
O9 Mg2 2.040(4) .
O10 Mg3 2.035(4) .
O11 C18 1.285(7) 6_576
O11 Mg3 2.038(4) .
O11 Mg4 2.098(4) 6_576
O12 Mg4 2.167(4) .
O13 Mg2 2.068(4) .
O13 Mg3 2.157(4) .
O14 C19 1.236(6) 6_575
O14 Mg4 2.042(4) .
O15 Mg3 2.047(4) .
O16 C24 1.263(6) 6_575
O16 Mg4 2.064(4) .
O16 Mg1 2.148(4) .
Mg1 OW2 2.050(4) .
Mg1 O3 2.063(4) 7_667
Mg1 Mg4 3.135(3) .
Mg1 Mg2 3.534(3) 7_667
Mg2 Mg3 3.150(3) .
Mg2 Mg1 3.534(3) 7_667
Mg3 OW1 2.068(4) .
Mg3 Mg4 3.500(3) 6_576
Mg4 O11 2.098(4) 6_575
Mg4 Mg3 3.500(3) 6_575
OW2 C25 1.112(14) .
C26 C25 1.630(15) .
N1 C27 1.438(14) .
N1 C25 1.451(15) .
N1 C28 1.456(16) .
